data_7226552
loop_
_publ_author_name
'Bansode, Prakash'
'jadhav, jagannath shrimant'
'Kurane, Rajanikant'
'Choudhari, Prafulla'
'Bhatia, Manish S.'
'Khanapure, Sharanbasappa'
'Salunkhe, Rajashri S.'
'Rashinkar, Gajanan Shankarrao'

_publ_section_title
;
 Potentially antibreast cancer enamidines via azide-alkyne-amine coupling
 and their molecular docking studies
;
_journal_name_full 'RSC Adv.'
_journal_paper_doi 10.1039/C6RA20583F
_journal_year 2016
_chemical_formula_moiety 'C14 H20 N2 O2 S'
_chemical_formula_sum 'C14 H20 N2 O2 S'
_chemical_formula_weight 280.38
_chemical_name_systematic
;
 ?
;
_space_group_IT_number 14
_symmetry_cell_setting monoclinic
_symmetry_space_group_name_Hall '-P 2ybc'
_symmetry_space_group_name_H-M 'P 1 21/c 1'
_atom_sites_solution_hydrogens geom
_atom_sites_solution_primary direct
_atom_sites_solution_secondary difmap
_audit_creation_method SHELXL-97
_audit_update_record
;
2013-10-24 deposited with the CCDC.
2016-09-14 downloaded from the CCDC.
;
_cell_angle_alpha 90.00
_cell_angle_beta 94.04
_cell_angle_gamma 90.00
_cell_formula_units_Z 4
_cell_length_a 6.605
_cell_length_b 13.973
_cell_length_c 16.200
_cell_measurement_reflns_used 8231
_cell_measurement_temperature 296(2)
_cell_measurement_theta_max 30.47
_cell_measurement_theta_min 2.91
_cell_volume 1491.410
_computing_cell_refinement 'Bruker SAINT'
_computing_data_collection 'Bruker APEX2'
_computing_data_reduction 'Bruker SAINT'
_computing_molecular_graphics 'Bruker SHELXTL'
_computing_publication_material 'Bruker SHELXTL'
_computing_structure_refinement 'SHELXL-97 (Sheldrick, 2008)'
_computing_structure_solution 'SHELXS-97 (Sheldrick, 2008)'
_diffrn_ambient_temperature 296(2)
_diffrn_measured_fraction_theta_full 0.997
_diffrn_measured_fraction_theta_max 0.997
_diffrn_measurement_device_type 'Bruker APEX-II CCD'
_diffrn_measurement_method '\f and \w scans'
_diffrn_radiation_monochromator graphite
_diffrn_radiation_source 'fine-focus sealed tube'
_diffrn_radiation_type MoK\a
_diffrn_radiation_wavelength 0.71073
_diffrn_reflns_av_R_equivalents 0.0183
_diffrn_reflns_av_sigmaI/netI 0.0142
_diffrn_reflns_limit_h_max 7
_diffrn_reflns_limit_h_min -7
_diffrn_reflns_limit_k_max 16
_diffrn_reflns_limit_k_min -16
_diffrn_reflns_limit_l_max 19
_diffrn_reflns_limit_l_min -19
_diffrn_reflns_number 12478
_diffrn_reflns_theta_full 24.99
_diffrn_reflns_theta_max 24.99
_diffrn_reflns_theta_min 2.52
_diffrn_standards_number 0
_exptl_absorpt_coefficient_mu 0.217
_exptl_absorpt_correction_T_max 0.9682
_exptl_absorpt_correction_T_min 0.9579
_exptl_absorpt_correction_type multi-scan
_exptl_absorpt_process_details SADABS
_exptl_crystal_colour colourless
_exptl_crystal_density_diffrn 1.249
_exptl_crystal_density_meas 1.247
_exptl_crystal_density_method 'not measured'
_exptl_crystal_description block
_exptl_crystal_F_000 600
_exptl_crystal_size_max 0.20
_exptl_crystal_size_mid 0.20
_exptl_crystal_size_min 0.15
_refine_diff_density_max 0.574
_refine_diff_density_min -0.303
_refine_diff_density_rms 0.049
_refine_ls_extinction_method none
_refine_ls_goodness_of_fit_ref 1.041
_refine_ls_hydrogen_treatment mixed
_refine_ls_matrix_type full
_refine_ls_number_parameters 184
_refine_ls_number_reflns 2615
_refine_ls_number_restraints 3
_refine_ls_restrained_S_all 1.041
_refine_ls_R_factor_all 0.0536
_refine_ls_R_factor_gt 0.0474
_refine_ls_shift/su_max 0.000
_refine_ls_shift/su_mean 0.000
_refine_ls_structure_factor_coef Fsqd
_refine_ls_weighting_details 'calc w=1/[\s^2^(Fo^2^)+(0.0699P)^2^+1.0101P] where P=(Fo^2^+2Fc^2^)/3'
_refine_ls_weighting_scheme calc
_refine_ls_wR_factor_gt 0.1303
_refine_ls_wR_factor_ref 0.1395
_reflns_number_gt 2293
_reflns_number_total 2615
_reflns_threshold_expression >2\s(I)
_cod_data_source_file c6ra20583f2.cif
_cod_data_source_block 0231_200
_cod_depositor_comments
;
The following automatic conversions were performed:

'_symmetry_cell_setting' value 'Monoclinic' changed to 'monoclinic'
according to
/usr/data/users/saulius/crontab/automatic-downloads/rss-feeds/RSC/lib/dictionaries/cif_core.dic
dictionary named 'cif_core.dic' version 2.4.2 from 2011-04-26.

Automatic conversion script
Id: cif_fix_values 4268 2015-11-12 08:31:59Z antanas 
;
_cod_original_cell_volume 1491.4
_cod_original_sg_symbol_H-M 'P2(1)/c  '
_cod_database_code 7226552

loop_
_symmetry_equiv_pos_as_xyz
'x, y, z'
'-x, y+1/2, -z+1/2'
'-x, -y, -z'
'x, -y-1/2, z-1/2'

loop_
_atom_site_label
_atom_site_type_symbol
_atom_site_fract_x
_atom_site_fract_y
_atom_site_fract_z
_atom_site_U_iso_or_equiv
_atom_site_adp_type
_atom_site_occupancy
_atom_site_symmetry_multiplicity
_atom_site_calc_flag
_atom_site_refinement_flags
C1 C 0.4754(6) 0.4330(3) 1.0948(2) 0.1010(12) Uani 1 1 d .
H1A H 0.4795 0.5013 1.0887 0.151 Uiso 1 1 calc R
H1B H 0.5891 0.4050 1.0699 0.151 Uiso 1 1 calc R
H1C H 0.4813 0.4169 1.1525 0.151 Uiso 1 1 calc R
C2 C 0.2866(5) 0.3961(2) 1.0538(2) 0.0733(8) Uani 1 1 d .
H2A H 0.2794 0.4136 0.9958 0.088 Uiso 1 1 calc R
H2B H 0.1718 0.4249 1.0786 0.088 Uiso 1 1 calc R
C3 C -0.0628(5) 0.2581(3) 1.1113(2) 0.0877(10) Uani 1 1 d .
H3A H -0.1301 0.2336 1.1575 0.132 Uiso 1 1 calc R
H3B H -0.0987 0.2199 1.0632 0.132 Uiso 1 1 calc R
H3C H -0.1039 0.3231 1.1009 0.132 Uiso 1 1 calc R
C4 C 0.1618(4) 0.2544(2) 1.13037(15) 0.0620(7) Uani 1 1 d .
H4A H 0.1971 0.2922 1.1795 0.074 Uiso 1 1 calc R
H4B H 0.2022 0.1887 1.1421 0.074 Uiso 1 1 calc R
C5 C 0.3623(3) 0.23520(16) 1.00757(13) 0.0422(5) Uani 1 1 d .
C6 C 0.3559(4) 0.12938(18) 1.02026(17) 0.0585(6) Uani 1 1 d D
C7 C 0.2161(6) 0.0742(2) 0.9914(2) 0.0847(10) Uani 1 1 d D
C8 C 0.7067(3) 0.30528(16) 0.83476(13) 0.0416(5) Uani 1 1 d .
C9 C 0.6130(4) 0.36560(18) 0.77582(15) 0.0513(6) Uani 1 1 d .
H9 H 0.4760 0.3579 0.7597 0.062 Uiso 1 1 calc R
C10 C 0.7234(4) 0.43713(18) 0.74112(15) 0.0554(6) Uani 1 1 d .
H10 H 0.6591 0.4781 0.7023 0.067 Uiso 1 1 calc R
C11 C 0.9282(4) 0.44894(18) 0.76315(14) 0.0519(6) Uani 1 1 d .
C12 C 1.0191(4) 0.3873(2) 0.82117(16) 0.0611(7) Uani 1 1 d .
H12 H 1.1567 0.3940 0.8365 0.073 Uiso 1 1 calc R
C13 C 0.9099(4) 0.3157(2) 0.85696(15) 0.0555(6) Uani 1 1 d .
H13 H 0.9740 0.2749 0.8959 0.067 Uiso 1 1 calc R
C14 C 1.0486(5) 0.5265(2) 0.7241(2) 0.0783(9) Uani 1 1 d .
H14A H 0.9612 0.5619 0.6853 0.117 Uiso 1 1 calc R
H14B H 1.1565 0.4981 0.6959 0.117 Uiso 1 1 calc R
H14C H 1.1047 0.5690 0.7663 0.117 Uiso 1 1 calc R
N1 N 0.2747(3) 0.29086(14) 1.06135(12) 0.0527(5) Uani 1 1 d .
N2 N 0.4555(3) 0.27637(12) 0.94813(11) 0.0446(5) Uani 1 1 d .
O1 O 0.7096(3) 0.14690(12) 0.91779(12) 0.0646(5) Uani 1 1 d .
O2 O 0.4207(3) 0.17836(14) 0.81810(11) 0.0705(6) Uani 1 1 d .
S1 S 0.56602(8) 0.21422(4) 0.88033(3) 0.0442(2) Uani 1 1 d .
H7' H 0.224(6) -0.0021(15) 1.003(2) 0.125(13) Uiso 1 1 d D
H7'' H 0.099(6) 0.114(3) 0.957(3) 0.18(2) Uiso 1 1 d D
H6 H 0.466(4) 0.088(2) 1.0551(19) 0.097(11) Uiso 1 1 d D

loop_
_atom_site_aniso_label
_atom_site_aniso_U_11
_atom_site_aniso_U_22
_atom_site_aniso_U_33
_atom_site_aniso_U_23
_atom_site_aniso_U_13
_atom_site_aniso_U_12
C1 0.115(3) 0.085(2) 0.105(3) -0.025(2) 0.015(2) -0.011(2)
C2 0.088(2) 0.0576(16) 0.0792(19) -0.0136(14) 0.0399(16) 0.0004(15)
C3 0.071(2) 0.120(3) 0.075(2) 0.0158(19) 0.0292(17) -0.0034(18)
C4 0.0738(17) 0.0730(17) 0.0413(12) 0.0026(12) 0.0188(12) 0.0031(14)
C5 0.0431(11) 0.0431(12) 0.0404(11) 0.0011(9) 0.0030(9) 0.0016(9)
C6 0.0695(16) 0.0472(14) 0.0606(15) 0.0090(11) 0.0180(13) 0.0033(12)
C7 0.096(2) 0.0514(17) 0.108(3) 0.0084(17) 0.017(2) -0.0093(17)
C8 0.0449(11) 0.0436(11) 0.0374(10) -0.0015(9) 0.0106(9) 0.0037(9)
C9 0.0458(12) 0.0556(14) 0.0525(13) 0.0058(11) 0.0040(10) 0.0036(10)
C10 0.0636(15) 0.0526(14) 0.0508(13) 0.0119(11) 0.0084(11) 0.0087(11)
C11 0.0611(14) 0.0537(13) 0.0431(12) -0.0028(10) 0.0183(10) -0.0044(11)
C12 0.0465(13) 0.0804(18) 0.0566(14) 0.0072(13) 0.0061(11) -0.0073(12)
C13 0.0481(13) 0.0685(16) 0.0495(13) 0.0140(12) 0.0008(10) 0.0039(12)
C14 0.088(2) 0.0739(19) 0.0760(19) 0.0109(16) 0.0264(16) -0.0173(17)
N1 0.0607(12) 0.0492(11) 0.0507(11) -0.0021(9) 0.0207(9) 0.0020(9)
N2 0.0491(10) 0.0391(10) 0.0474(10) 0.0000(8) 0.0150(8) 0.0027(8)
O1 0.0725(11) 0.0485(10) 0.0759(12) 0.0154(8) 0.0273(9) 0.0204(8)
O2 0.0884(13) 0.0684(12) 0.0549(10) -0.0113(9) 0.0053(9) -0.0275(11)
S1 0.0530(4) 0.0374(3) 0.0435(3) -0.0028(2) 0.0119(2) 0.0013(2)

loop_
_atom_type_symbol
_atom_type_description
_atom_type_scat_dispersion_real
_atom_type_scat_dispersion_imag
_atom_type_scat_source
C C 0.0033 0.0016 'International Tables Vol C Tables 4.2.6.8 and 6.1.1.4'
H H 0.0000 0.0000 'International Tables Vol C Tables 4.2.6.8 and 6.1.1.4'
N N 0.0061 0.0033 'International Tables Vol C Tables 4.2.6.8 and 6.1.1.4'
O O 0.0106 0.0060 'International Tables Vol C Tables 4.2.6.8 and 6.1.1.4'
S S 0.1246 0.1234 'International Tables Vol C Tables 4.2.6.8 and 6.1.1.4'

loop_
_geom_angle_atom_site_label_1
_geom_angle_atom_site_label_2
_geom_angle_atom_site_label_3
_geom_angle
C2 C1 H1A 109.5
C2 C1 H1B 109.5
H1A C1 H1B 109.5
C2 C1 H1C 109.5
H1A C1 H1C 109.5
H1B C1 H1C 109.5
C1 C2 N1 111.2(3)
C1 C2 H2A 109.4
N1 C2 H2A 109.4
C1 C2 H2B 109.4
N1 C2 H2B 109.4
H2A C2 H2B 108.0
C4 C3 H3A 109.5
C4 C3 H3B 109.5
H3A C3 H3B 109.5
C4 C3 H3C 109.5
H3A C3 H3C 109.5
H3B C3 H3C 109.5
N1 C4 C3 112.2(2)
N1 C4 H4A 109.2
C3 C4 H4A 109.2
N1 C4 H4B 109.2
C3 C4 H4B 109.2
H4A C4 H4B 107.9
N2 C5 N1 118.2(2)
N2 C5 C6 123.7(2)
N1 C5 C6 118.1(2)
C7 C6 C5 125.4(3)
C7 C6 H6 108.6(19)
C5 C6 H6 126.0(19)
C6 C7 H7' 121(2)
C6 C7 H7'' 110(3)
H7' C7 H7'' 129(4)
C13 C8 C9 119.8(2)
C13 C8 S1 120.01(17)
C9 C8 S1 120.20(17)
C10 C9 C8 119.9(2)
C10 C9 H9 120.1
C8 C9 H9 120.1
C9 C10 C11 121.1(2)
C9 C10 H10 119.5
C11 C10 H10 119.5
C12 C11 C10 118.1(2)
C12 C11 C14 121.1(2)
C10 C11 C14 120.8(2)
C11 C12 C13 121.4(2)
C11 C12 H12 119.3
C13 C12 H12 119.3
C8 C13 C12 119.7(2)
C8 C13 H13 120.1
C12 C13 H13 120.1
C11 C14 H14A 109.5
C11 C14 H14B 109.5
H14A C14 H14B 109.5
C11 C14 H14C 109.5
H14A C14 H14C 109.5
H14B C14 H14C 109.5
C5 N1 C2 120.0(2)
C5 N1 C4 124.0(2)
C2 N1 C4 116.0(2)
C5 N2 S1 121.44(16)
O2 S1 O1 117.19(13)
O2 S1 N2 110.76(11)
O1 S1 N2 112.38(10)
O2 S1 C8 107.67(11)
O1 S1 C8 107.25(10)
N2 S1 C8 99.97(10)

loop_
_geom_bond_atom_site_label_1
_geom_bond_atom_site_label_2
_geom_bond_distance
C1 C2 1.464(5)
C1 H1A 0.9600
C1 H1B 0.9600
C1 H1C 0.9600
C2 N1 1.478(3)
C2 H2A 0.9700
C2 H2B 0.9700
C3 C4 1.495(4)
C3 H3A 0.9600
C3 H3B 0.9600
C3 H3C 0.9600
C4 N1 1.478(3)
C4 H4A 0.9700
C4 H4B 0.9700
C5 N2 1.312(3)
C5 N1 1.330(3)
C5 C6 1.494(3)
C6 C7 1.267(4)
C6 H6 1.060(18)
C7 H7' 1.082(19)
C7 H7'' 1.076(19)
C8 C13 1.373(3)
C8 C9 1.386(3)
C8 S1 1.768(2)
C9 C10 1.380(3)
C9 H9 0.9300
C10 C11 1.384(3)
C10 H10 0.9300
C11 C12 1.381(4)
C11 C14 1.510(3)
C12 C13 1.384(4)
C12 H12 0.9300
C13 H13 0.9300
C14 H14A 0.9600
C14 H14B 0.9600
C14 H14C 0.9600
N2 S1 1.6143(18)
O1 S1 1.4391(18)
O2 S1 1.4324(18)

loop_
_geom_torsion_atom_site_label_1
_geom_torsion_atom_site_label_2
_geom_torsion_atom_site_label_3
_geom_torsion_atom_site_label_4
_geom_torsion
N2 C5 C6 C7 -93.6(4)
N1 C5 C6 C7 88.9(4)
C13 C8 C9 C10 -1.4(4)
S1 C8 C9 C10 179.36(18)
C8 C9 C10 C11 1.1(4)
C9 C10 C11 C12 -0.2(4)
C9 C10 C11 C14 179.2(2)
C10 C11 C12 C13 -0.3(4)
C14 C11 C12 C13 -179.7(3)
C9 C8 C13 C12 0.9(4)
S1 C8 C13 C12 -179.9(2)
C11 C12 C13 C8 -0.1(4)
N2 C5 N1 C2 -0.9(3)
C6 C5 N1 C2 176.8(3)
N2 C5 N1 C4 178.9(2)
C6 C5 N1 C4 -3.4(3)
C1 C2 N1 C5 -84.7(3)
C1 C2 N1 C4 95.4(3)
C3 C4 N1 C5 -100.8(3)
C3 C4 N1 C2 79.0(4)
N1 C5 N2 S1 179.91(17)
C6 C5 N2 S1 2.4(3)
C5 N2 S1 O2 79.3(2)
C5 N2 S1 O1 -53.8(2)
C5 N2 S1 C8 -167.31(18)
C13 C8 S1 O2 -143.6(2)
C9 C8 S1 O2 35.6(2)
C13 C8 S1 O1 -16.6(2)
C9 C8 S1 O1 162.59(18)
C13 C8 S1 N2 100.7(2)
C9 C8 S1 N2 -80.1(2)
